data_2311212
loop_
_publ_author_name
'Benmebarek, Sabrina'
'Boudraa, Mhamed'
'Bouacida, Sofiane'
'Merazig, Hocine'
'D\'en\`es, George'

_publ_section_title
;
 Bis(4-amino-benzene-sulfonamide-\kN (4))di-chlorido-zinc.
;
_journal_coeditor_code LH5676
_journal_issue 'Pt 1'
_journal_name_full 'Acta crystallographica. Section E, Structure reports online'
_journal_page_first m28
_journal_page_last 9
_journal_paper_doi 10.1107/S160053681303417X
_journal_volume 70
_journal_year 2014
_chemical_formula_iupac '[Zn Cl2 (C6 H8 N2 O2 S)2]'
_chemical_formula_moiety 'C12 H16 Cl2 N4 O4 S2 Zn'
_chemical_formula_sum 'C12 H16 Cl2 N4 O4 S2 Zn'
_chemical_formula_weight 480.68
_chemical_name_systematic
;
Bis(4-aminobenzenesulfonamide-\k<i>N</i>^4^)dichloridozinc
;
_space_group_crystal_system orthorhombic
_space_group_IT_number 41
_space_group_name_Hall 'A 2 -2ab'
_space_group_name_H-M_alt 'A e a 2'
_atom_sites_solution_hydrogens mixed
_audit_conform_dict_name cif_core.dic
_audit_conform_dict_version 2.3
_audit_creation_method 'WinGX routine CIF_UPDATE and SHELXL-2013'
_cell_angle_alpha 90
_cell_angle_beta 90
_cell_angle_gamma 90
_cell_formula_units_Z 4
_cell_length_a 7.7957(15)
_cell_length_b 27.916(6)
_cell_length_c 8.2701(17)
_cell_measurement_reflns_used 805
_cell_measurement_temperature 150(2)
_cell_measurement_theta_max 22.25
_cell_measurement_theta_min 2.92
_cell_volume 1799.8(6)
_computing_cell_refinement 'SAINT (Bruker, 2011)'
_computing_data_collection 'APEX2 (Bruker, 2011)'
_computing_data_reduction 'SAINT (Bruker, 2011)'
_computing_molecular_graphics 'ORTEP-3 for Windows (Farrugia, 2012) and DIAMOND (Brandenburg & Berndt, 2001)'
_computing_publication_material 'WinGX (Farrugia, 2012)'
_computing_structure_refinement 'SHELXL2013 (Sheldrick, 2008)'
_computing_structure_solution 'SIR2002 (Burla <i>et al.</i>, 2005)'
_diffrn_ambient_temperature 150(2)
_diffrn_measured_fraction_theta_full 0.998
_diffrn_measured_fraction_theta_max 0.997
_diffrn_measurement_device_type 'Bruker APEXII CCD'
_diffrn_measurement_method '\f and \w scans'
_diffrn_radiation_type MoK\a
_diffrn_radiation_wavelength 0.71073
_diffrn_reflns_av_R_equivalents 0.0748
_diffrn_reflns_limit_h_max 10
_diffrn_reflns_limit_h_min -10
_diffrn_reflns_limit_k_max 35
_diffrn_reflns_limit_k_min -36
_diffrn_reflns_limit_l_max 10
_diffrn_reflns_limit_l_min -10
_diffrn_reflns_number 6151
_diffrn_reflns_theta_full 25.242
_diffrn_reflns_theta_max 27.437
_diffrn_reflns_theta_min 2.919
_exptl_absorpt_coefficient_mu 1.919
_exptl_absorpt_correction_T_max 0.7456
_exptl_absorpt_correction_T_min 0.6388
_exptl_absorpt_correction_type multi-scan
_exptl_absorpt_process_details '(SADABS; Bruker, 2002)'
_exptl_crystal_colour colourless
_exptl_crystal_density_diffrn 1.774
_exptl_crystal_description block
_exptl_crystal_F_000 976
_exptl_crystal_size_max 0.23
_exptl_crystal_size_mid 0.19
_exptl_crystal_size_min 0.15
_refine_diff_density_max 0.383
_refine_diff_density_min -0.396
_refine_ls_abs_structure_details
;
Flack parameter determined using 601 quotients
[(<i>I</i>^+^)-(<i>I</i>^-^)]/[(<i>I</i>^+^)+(<i>I</i>^-^)]
(Parsons <i>et al.</i>, 2013)
;
_refine_ls_abs_structure_Flack 0.037(18)
_refine_ls_extinction_method none
_refine_ls_goodness_of_fit_ref 0.995
_refine_ls_hydrogen_treatment mixed
_refine_ls_matrix_type full
_refine_ls_number_parameters 120
_refine_ls_number_reflns 2051
_refine_ls_number_restraints 3
_refine_ls_restrained_S_all 0.994
_refine_ls_R_factor_all 0.0698
_refine_ls_R_factor_gt 0.0403
_refine_ls_shift/su_max 0.000
_refine_ls_shift/su_mean 0.000
_refine_ls_structure_factor_coef Fsqd
_refine_ls_weighting_details 'w=1/[\s^2^(Fo^2^)] where P=(Fo^2^+2Fc^2^)/3'
_refine_ls_weighting_scheme calc
_refine_ls_wR_factor_gt 0.0584
_refine_ls_wR_factor_ref 0.0666
_reflns_number_gt 1563
_reflns_number_total 2051
_reflns_threshold_expression I>2\s(I)
_cod_data_source_file lh5676sup1.cif
_cod_data_source_block I
_cod_original_sg_symbol_Hall 'A 2 -2ac'
_cod_original_sg_symbol_H-M 'A b a 2'
_cod_database_code 2311212
_shelx_space_group_comment
;
The symmetry employed for this shelxl refinement is uniquely defined
by the following loop, which should always be used as a source of
symmetry information in preference to the above space-group names.
They are only intended as comments.
;
_shelxl_version_number 2.013

loop_
_space_group_symop_operation_xyz
'x, y, z'
'-x, -y, z'
'-x+1/2, y+1/2, z'
'x+1/2, -y+1/2, z'
'x, y+1/2, z+1/2'
'-x, -y+1/2, z+1/2'
'-x+1/2, y+1, z+1/2'
'x+1/2, -y+1, z+1/2'

loop_
_atom_site_type_symbol
_atom_site_label
_atom_site_fract_x
_atom_site_fract_y
_atom_site_fract_z
_atom_site_U_iso_or_equiv
_atom_site_adp_type
_atom_site_calc_flag
_atom_site_occupancy
C C1 0.1797(7) 0.0904(2) -0.0925(8) 0.0181(15) Uani d 1
C C2 0.1224(6) 0.1288(2) -0.0041(9) 0.0202(13) Uani d 1
H H2 0.0028 0.1339 0.0093 0.024 Uiso calc 1
C C3 0.2387(8) 0.1598(2) 0.0653(8) 0.0205(15) Uani d 1
H H3 0.2002 0.1866 0.1263 0.025 Uiso calc 1
C C4 0.4132(7) 0.1514(2) 0.0446(8) 0.0182(14) Uani d 1
C C5 0.4705(7) 0.1121(2) -0.0415(9) 0.0214(16) Uani d 1
H H5 0.5901 0.1065 -0.0532 0.026 Uiso calc 1
C C6 0.3546(7) 0.0811(2) -0.1103(7) 0.0188(15) Uani d 1
H H6 0.3928 0.0539 -0.1689 0.023 Uiso calc 1
N N1 0.0594(5) 0.05705(19) -0.1656(7) 0.0221(13) Uani d 1
H H1A 0.1090 0.0447 -0.2676 0.026 Uiso calc 1
H H1B -0.0475 0.0744 -0.1929 0.026 Uiso calc 1
N N2 0.6629(6) 0.21766(18) -0.0154(9) 0.0267(12) Uani d 1
H H1N 0.591(6) 0.235(2) -0.069(7) 0.032 Uiso d 1
H H2N 0.712(7) 0.1973(18) -0.079(7) 0.032 Uiso d 1
O O1 0.6944(5) 0.15998(16) 0.2073(6) 0.0275(12) Uani d 1
O O2 0.4808(6) 0.22535(16) 0.2260(6) 0.0312(12) Uani d 1
S S1 0.56714(18) 0.18997(6) 0.1307(2) 0.0204(3) Uani d 1
Cl Cl1 -0.22591(17) 0.02497(6) 0.1242(2) 0.0273(4) Uani d 1
Zn Zn1 0.0000 0.0000 -0.01787(14) 0.0176(2) Uani d 1

loop_
_atom_site_aniso_label
_atom_site_aniso_U_11
_atom_site_aniso_U_22
_atom_site_aniso_U_33
_atom_site_aniso_U_12
_atom_site_aniso_U_13
_atom_site_aniso_U_23
C1 0.023(3) 0.019(4) 0.012(3) -0.003(3) -0.004(3) 0.007(3)
C2 0.020(3) 0.024(3) 0.017(4) 0.004(2) 0.002(3) 0.005(4)
C3 0.027(3) 0.020(4) 0.015(3) 0.001(3) -0.001(3) 0.002(3)
C4 0.025(3) 0.016(3) 0.014(3) 0.001(3) -0.002(3) 0.001(3)
C5 0.021(3) 0.024(3) 0.019(4) 0.002(3) 0.005(3) 0.004(3)
C6 0.022(3) 0.018(4) 0.017(4) 0.004(3) 0.005(3) -0.002(3)
N1 0.018(2) 0.031(3) 0.017(3) -0.004(2) -0.001(2) 0.001(3)
N2 0.039(3) 0.023(3) 0.019(3) -0.007(2) -0.002(4) 0.003(4)
O1 0.030(3) 0.025(3) 0.027(3) 0.003(2) -0.011(2) 0.000(2)
O2 0.041(3) 0.027(3) 0.026(3) 0.007(2) -0.006(2) -0.012(2)
S1 0.0261(7) 0.0209(9) 0.0144(8) 0.0013(6) -0.0036(8) -0.0010(9)
Cl1 0.0259(7) 0.0307(9) 0.0252(9) 0.0073(7) 0.0086(9) 0.0030(10)
Zn1 0.0164(4) 0.0218(5) 0.0145(5) -0.0010(5) 0.000 0.000

loop_
_atom_type_symbol
_atom_type_description
_atom_type_scat_dispersion_real
_atom_type_scat_dispersion_imag
_atom_type_scat_source
C C 0.0033 0.0016 'International Tables Vol C Tables 4.2.6.8 and 6.1.1.4'
H H 0.0000 0.0000 'International Tables Vol C Tables 4.2.6.8 and 6.1.1.4'
N N 0.0061 0.0033 'International Tables Vol C Tables 4.2.6.8 and 6.1.1.4'
O O 0.0106 0.0060 'International Tables Vol C Tables 4.2.6.8 and 6.1.1.4'
S S 0.1246 0.1234 'International Tables Vol C Tables 4.2.6.8 and 6.1.1.4'
Cl Cl 0.1484 0.1585 'International Tables Vol C Tables 4.2.6.8 and 6.1.1.4'
Zn Zn 0.2839 1.4301 'International Tables Vol C Tables 4.2.6.8 and 6.1.1.4'

loop_
_geom_angle_atom_site_label_1
_geom_angle_atom_site_label_2
_geom_angle_atom_site_label_3
_geom_angle_site_symmetry_1
_geom_angle_site_symmetry_3
_geom_angle
C2 C1 C6 . . 121.3(6)
C2 C1 N1 . . 120.8(5)
C6 C1 N1 . . 117.9(6)
C1 C2 C3 . . 119.9(5)
C1 C2 H2 . . 120.1
C3 C2 H2 . . 120.1
C2 C3 C4 . . 119.0(6)
C2 C3 H3 . . 120.5
C4 C3 H3 . . 120.5
C5 C4 C3 . . 120.9(6)
C5 C4 S1 . . 118.2(4)
C3 C4 S1 . . 120.8(5)
C6 C5 C4 . . 120.0(5)
C6 C5 H5 . . 120.0
C4 C5 H5 . . 120.0
C5 C6 C1 . . 118.8(6)
C5 C6 H6 . . 120.6
C1 C6 H6 . . 120.6
C1 N1 Zn1 . . 113.2(4)
C1 N1 H1A . . 108.9
Zn1 N1 H1A . . 108.9
C1 N1 H1B . . 108.9
Zn1 N1 H1B . . 108.9
H1A N1 H1B . . 107.8
S1 N2 H1N . . 110(4)
S1 N2 H2N . . 110(4)
H1N N2 H2N . . 110(7)
O2 S1 O1 . . 118.8(3)
O2 S1 N2 . . 107.4(3)
O1 S1 N2 . . 106.7(3)
O2 S1 C4 . . 108.9(3)
O1 S1 C4 . . 106.9(3)
N2 S1 C4 . . 107.7(3)
N1 Zn1 N1 2 . 107.2(3)
N1 Zn1 Cl1 2 2 104.38(14)
N1 Zn1 Cl1 . 2 112.14(13)
N1 Zn1 Cl1 2 . 112.14(13)
N1 Zn1 Cl1 . . 104.38(14)
Cl1 Zn1 Cl1 2 . 116.38(11)

loop_
_geom_bond_atom_site_label_1
_geom_bond_atom_site_label_2
_geom_bond_site_symmetry_2
_geom_bond_distance
C1 C2 . 1.371(8)
C1 C6 . 1.396(7)
C1 N1 . 1.454(7)
C2 C3 . 1.380(8)
C2 H2 . 0.9500
C3 C4 . 1.391(8)
C3 H3 . 0.9500
C4 C5 . 1.382(8)
C4 S1 . 1.763(6)
C5 C6 . 1.374(8)
C5 H5 . 0.9500
C6 H6 . 0.9500
N1 Zn1 . 2.060(5)
N1 H1A . 0.9900
N1 H1B . 0.9900
N2 S1 . 1.617(6)
N2 H1N . 0.86(3)
N2 H2N . 0.86(3)
O1 S1 . 1.444(4)
O2 S1 . 1.432(5)
Cl1 Zn1 . 2.2288(16)
Zn1 N1 2 2.060(5)
Zn1 Cl1 2 2.2288(16)

loop_
_geom_hbond_atom_site_label_D
_geom_hbond_atom_site_label_H
_geom_hbond_atom_site_label_A
_geom_hbond_site_symmetry_A
_geom_hbond_distance_DH
_geom_hbond_distance_HA
_geom_hbond_distance_DA
_geom_hbond_angle_DHA
N1 H1A Cl1 8_544 0.99 2.50 3.327(5) 141
N2 H1N O2 6_654 0.86(5) 2.10(6) 2.891(8) 152(5)
N2 H2N O1 7_644 0.86(5) 2.18(6) 3.015(8) 163(5)

loop_
_geom_torsion_atom_site_label_1
_geom_torsion_atom_site_label_2
_geom_torsion_atom_site_label_3
_geom_torsion_atom_site_label_4
_geom_torsion
C6 C1 C2 C3 1.9(10)
N1 C1 C2 C3 179.5(6)
C1 C2 C3 C4 -0.3(10)
C2 C3 C4 C5 -1.2(10)
C2 C3 C4 S1 -180.0(5)
C3 C4 C5 C6 1.1(10)
S1 C4 C5 C6 179.9(5)
C4 C5 C6 C1 0.5(10)
C2 C1 C6 C5 -2.0(10)
N1 C1 C6 C5 -179.7(6)
C2 C1 N1 Zn1 -91.0(6)
C6 C1 N1 Zn1 86.8(6)
C5 C4 S1 O2 -174.7(5)
C3 C4 S1 O2 4.1(6)
C5 C4 S1 O1 -45.2(6)
C3 C4 S1 O1 133.6(5)
C5 C4 S1 N2 69.1(6)
C3 C4 S1 N2 -112.0(5)
